data_4507134
loop_
_publ_author_name
'Gerard, Baudouin'
'O'Shea, Morgan Welzel'
'Donckele, Etienne'
'Kesavan, Sarathy'
'Akella, Lakshmi B.'
'Xu, Hao'
'Jacobsen, Eric N.'
'Marcaurelle, Lisa A.'

_publ_section_title
;
 Application of a catalytic asymmetric Povarov reaction using chiral ureas
 to the synthesis of a tetrahydroquinoline library.
;
_journal_issue 11
_journal_name_full 'ACS combinatorial science'
_journal_page_first 621
_journal_page_last 630
_journal_paper_doi 10.1021/co300098v
_journal_volume 14
_journal_year 2012
_chemical_absolute_configuration ad
_chemical_formula_sum 'C14 H16 Br N O3'
_chemical_formula_weight 326.19
_chemical_name_systematic
; 
 ? 
;
_space_group_IT_number 19
_symmetry_cell_setting orthorhombic
_symmetry_space_group_name_Hall 'P 2ac 2ab'
_symmetry_space_group_name_H-M 'P 21 21 21'
_atom_sites_solution_hydrogens geom
_atom_sites_solution_primary direct
_atom_sites_solution_secondary difmap
_audit_creation_method SHELXL-97
_cell_angle_alpha 90.00
_cell_angle_beta 90.00
_cell_angle_gamma 90.00
_cell_formula_units_Z 4
_cell_length_a 5.6996(6)
_cell_length_b 12.8774(13)
_cell_length_c 18.4471(18)
_cell_measurement_reflns_used 9956
_cell_measurement_temperature 100(2)
_cell_measurement_theta_max 30.57
_cell_measurement_theta_min 2.72
_cell_volume 1353.9(2)
_computing_cell_refinement 'SAINT 7.46A (Bruker-AXS, 2009)'
_computing_data_collection 'APEX2 v2009.9.0 (Bruker-AXS, 2009)'
_computing_data_reduction 'SAINT 7.46A (Bruker-AXS, 2009)'
_computing_molecular_graphics 'Bruker SHELXTL'
_computing_publication_material 'Bruker SHELXTL'
_computing_structure_refinement 'SHELXL-97 (Sheldrick, 2008)'
_computing_structure_solution 'SHELXS-97 (Sheldrick, 2008)'
_diffrn_ambient_temperature 100(2)
_diffrn_detector_area_resol_mean 8.3
_diffrn_measured_fraction_theta_full 1.000
_diffrn_measured_fraction_theta_max 1.000
_diffrn_measurement_device_type 'Bruker Smart APEX CCD'
_diffrn_measurement_method '\f and \w scans'
_diffrn_radiation_monochromator graphite
_diffrn_radiation_source 'fine-focus sealed tube'
_diffrn_radiation_type MoK\a
_diffrn_radiation_wavelength 0.71073
_diffrn_reflns_av_R_equivalents 0.0405
_diffrn_reflns_av_sigmaI/netI 0.0262
_diffrn_reflns_limit_h_max 7
_diffrn_reflns_limit_h_min -7
_diffrn_reflns_limit_k_max 17
_diffrn_reflns_limit_k_min -17
_diffrn_reflns_limit_l_max 25
_diffrn_reflns_limit_l_min -25
_diffrn_reflns_number 35774
_diffrn_reflns_theta_full 29.57
_diffrn_reflns_theta_max 29.57
_diffrn_reflns_theta_min 1.93
_exptl_absorpt_coefficient_mu 3.039
_exptl_absorpt_correction_T_max 0.7509
_exptl_absorpt_correction_T_min 0.3118
_exptl_absorpt_correction_type multi-scan
_exptl_absorpt_process_details 'SADABS (Sheldrick, 2009)'
_exptl_crystal_colour colourless
_exptl_crystal_density_diffrn 1.600
_exptl_crystal_density_method 'not measured'
_exptl_crystal_description needle
_exptl_crystal_F_000 664
_exptl_crystal_size_max 0.50
_exptl_crystal_size_mid 0.13
_exptl_crystal_size_min 0.10
_refine_diff_density_max 0.518
_refine_diff_density_min -0.237
_refine_diff_density_rms 0.064
_refine_ls_abs_structure_details 'Flack H D (1983), Acta Cryst. A39, 876-881'
_refine_ls_abs_structure_Flack 0.011(7)
_refine_ls_extinction_method none
_refine_ls_goodness_of_fit_ref 1.068
_refine_ls_hydrogen_treatment mixed
_refine_ls_matrix_type full
_refine_ls_number_parameters 176
_refine_ls_number_reflns 3777
_refine_ls_number_restraints 1
_refine_ls_restrained_S_all 1.069
_refine_ls_R_factor_all 0.0270
_refine_ls_R_factor_gt 0.0236
_refine_ls_shift/su_max 0.000
_refine_ls_shift/su_mean 0.000
_refine_ls_structure_factor_coef Fsqd
_refine_ls_weighting_details 'calc w=1/[\s^2^(Fo^2^)+(0.0314P)^2^+0.2634P] where P=(Fo^2^+2Fc^2^)/3'
_refine_ls_weighting_scheme calc
_refine_ls_wR_factor_gt 0.0587
_refine_ls_wR_factor_ref 0.0600
_reflns_number_gt 3484
_reflns_number_total 3777
_reflns_threshold_expression >2sigma(I)
_cod_data_source_file co300098v_si_001.cif
_cod_data_source_block 10128
_cod_depositor_comments
;
The following automatic conversions were performed:

'_symmetry_cell_setting' value 'Orthorhombic' changed to
'orthorhombic' according to
/home/saulius/struct/CIF-dictionaries/cif_core.dic dictionary named
'cif_core.dic' version 2.4.2 from 2011-04-26.

Automatic conversion script
Id: cif_fix_values 1891 2012-01-12 08:04:46Z andrius 

 Adding full bibliography for 4507134.cif.
;
_cod_original_sg_symbol_H-M P2(1)2(1)2(1)
_cod_database_code 4507134

loop_
_symmetry_equiv_pos_as_xyz
'x, y, z'
'-x+1/2, -y, z+1/2'
'-x, y+1/2, -z+1/2'
'x+1/2, -y+1/2, -z'

loop_
_atom_site_label
_atom_site_type_symbol
_atom_site_fract_x
_atom_site_fract_y
_atom_site_fract_z
_atom_site_U_iso_or_equiv
_atom_site_adp_type
_atom_site_occupancy
_atom_site_symmetry_multiplicity
_atom_site_calc_flag
_atom_site_refinement_flags
Br1 Br 0.75058(3) 0.557261(12) 0.149734(8) 0.02068(6) Uani 1 1 d .
C1 C 0.9335(3) 0.58323(14) 0.06548(9) 0.0159(3) Uani 1 1 d .
C2 C 0.8541(3) 0.55054(14) -0.00155(10) 0.0166(3) Uani 1 1 d .
H2A H 0.7098 0.5140 -0.0052 0.020 Uiso 1 1 calc R
C3 C 0.9852(3) 0.57098(13) -0.06388(9) 0.0140(3) Uani 1 1 d .
C4 C 0.8977(3) 0.53002(14) -0.13641(9) 0.0168(3) Uani 1 1 d .
H4A H 0.7389 0.5597 -0.1466 0.020 Uiso 1 1 calc R
O1 O 0.8829(3) 0.41875(11) -0.13555(8) 0.0246(3) Uani 1 1 d .
C5 C 1.1121(4) 0.38197(15) -0.15283(12) 0.0281(4) Uani 1 1 d .
H5A H 1.1034 0.3111 -0.1735 0.034 Uiso 1 1 calc R
H5B H 1.2107 0.3796 -0.1087 0.034 Uiso 1 1 calc R
C6 C 1.2158(3) 0.45652(13) -0.20757(10) 0.0198(4) Uani 1 1 d .
H6A H 1.2062 0.4277 -0.2572 0.024 Uiso 1 1 calc R
H6B H 1.3819 0.4719 -0.1961 0.024 Uiso 1 1 calc R
C7 C 1.0628(3) 0.55484(14) -0.20022(9) 0.0159(3) Uani 1 1 d .
H7A H 0.9668 0.5630 -0.2452 0.019 Uiso 1 1 calc R
C8 C 1.2004(3) 0.65507(14) -0.18715(9) 0.0158(3) Uani 1 1 d .
H8A H 1.0858 0.7136 -0.1830 0.019 Uiso 1 1 calc R
N1 N 1.3293(3) 0.64761(12) -0.11926(8) 0.0158(3) Uani 1 1 d D
H1N H 1.427(3) 0.6964(15) -0.1115(11) 0.019 Uiso 1 1 d D
C9 C 1.1980(3) 0.62583(13) -0.05749(9) 0.0143(3) Uani 1 1 d .
C10 C 1.2781(3) 0.65662(13) 0.01099(9) 0.0152(3) Uani 1 1 d .
H10A H 1.4228 0.6928 0.0152 0.018 Uiso 1 1 calc R
C11 C 1.1483(3) 0.63486(13) 0.07271(9) 0.0160(3) Uani 1 1 d .
H11A H 1.2043 0.6547 0.1192 0.019 Uiso 1 1 calc R
C12 C 1.3714(3) 0.68058(14) -0.24740(9) 0.0173(3) Uani 1 1 d .
O2 O 1.5702(2) 0.71003(11) -0.23864(7) 0.0221(3) Uani 1 1 d .
O3 O 1.2668(3) 0.66858(9) -0.31200(6) 0.0207(2) Uani 1 1 d .
C13 C 1.4023(4) 0.69832(15) -0.37546(10) 0.0220(4) Uani 1 1 d .
H13A H 1.5553 0.6620 -0.3759 0.026 Uiso 1 1 calc R
H13B H 1.4310 0.7741 -0.3757 0.026 Uiso 1 1 calc R
C14 C 1.2561(5) 0.66690(15) -0.44060(9) 0.0297(4) Uani 1 1 d .
H14A H 1.2371 0.5913 -0.4411 0.045 Uiso 1 1 calc R
H14B H 1.3352 0.6892 -0.4851 0.045 Uiso 1 1 calc R
H14C H 1.1015 0.7000 -0.4376 0.045 Uiso 1 1 calc R

loop_
_atom_site_aniso_label
_atom_site_aniso_U_11
_atom_site_aniso_U_22
_atom_site_aniso_U_33
_atom_site_aniso_U_23
_atom_site_aniso_U_13
_atom_site_aniso_U_12
Br1 0.02091(8) 0.02435(9) 0.01680(8) 0.00385(6) 0.00579(9) 0.00082(10)
C1 0.0142(8) 0.0166(8) 0.0170(8) 0.0024(6) 0.0041(6) 0.0032(6)
C2 0.0127(7) 0.0146(7) 0.0225(8) 0.0001(7) 0.0012(6) -0.0002(6)
C3 0.0126(7) 0.0132(8) 0.0162(8) -0.0018(6) -0.0002(6) 0.0006(6)
C4 0.0135(7) 0.0180(8) 0.0189(8) -0.0043(6) 0.0010(6) -0.0025(6)
O1 0.0251(7) 0.0196(6) 0.0291(7) -0.0072(6) 0.0088(6) -0.0091(5)
C5 0.0332(11) 0.0203(9) 0.0308(10) 0.0009(8) 0.0124(9) 0.0042(8)
C6 0.0193(9) 0.0188(8) 0.0214(8) -0.0044(6) 0.0028(7) -0.0016(7)
C7 0.0153(7) 0.0185(8) 0.0138(7) -0.0026(7) -0.0004(6) -0.0020(7)
C8 0.0154(9) 0.0163(8) 0.0156(7) -0.0017(6) 0.0000(6) -0.0007(6)
N1 0.0137(6) 0.0192(7) 0.0145(7) -0.0020(6) 0.0010(5) -0.0050(5)
C9 0.0132(8) 0.0128(7) 0.0168(7) 0.0002(6) 0.0010(6) 0.0015(5)
C10 0.0116(8) 0.0155(7) 0.0187(7) -0.0010(6) -0.0024(7) 0.0015(7)
C11 0.0159(8) 0.0175(8) 0.0147(8) -0.0003(6) -0.0032(6) 0.0033(7)
C12 0.0215(9) 0.0145(8) 0.0160(8) 0.0010(7) 0.0022(7) 0.0022(7)
O2 0.0204(7) 0.0263(7) 0.0197(6) 0.0013(6) 0.0017(5) -0.0041(5)
O3 0.0232(6) 0.0254(6) 0.0136(5) 0.0023(4) 0.0007(6) -0.0019(7)
C13 0.0284(9) 0.0222(9) 0.0154(8) 0.0035(7) 0.0063(7) 0.0034(8)
C14 0.0405(10) 0.0326(9) 0.0159(7) 0.0014(7) 0.0038(11) 0.0028(13)

loop_
_atom_type_symbol
_atom_type_description
_atom_type_scat_dispersion_real
_atom_type_scat_dispersion_imag
_atom_type_scat_source
C C 0.0033 0.0016 'International Tables Vol C Tables 4.2.6.8 and 6.1.1.4'
H H 0.0000 0.0000 'International Tables Vol C Tables 4.2.6.8 and 6.1.1.4'
N N 0.0061 0.0033 'International Tables Vol C Tables 4.2.6.8 and 6.1.1.4'
O O 0.0106 0.0060 'International Tables Vol C Tables 4.2.6.8 and 6.1.1.4'
Br Br -0.2901 2.4595 'International Tables Vol C Tables 4.2.6.8 and 6.1.1.4'

loop_
_geom_angle_atom_site_label_1
_geom_angle_atom_site_label_2
_geom_angle_atom_site_label_3
_geom_angle
C2 C1 C11 121.08(15)
C2 C1 Br1 119.88(13)
C11 C1 Br1 119.04(13)
C1 C2 C3 120.27(16)
C1 C2 H2A 119.9
C3 C2 H2A 119.9
C2 C3 C9 119.10(15)
C2 C3 C4 118.89(15)
C9 C3 C4 121.97(15)
O1 C4 C3 110.82(15)
O1 C4 C7 104.57(14)
C3 C4 C7 113.55(14)
O1 C4 H4A 109.3
C3 C4 H4A 109.3
C7 C4 H4A 109.3
C5 O1 C4 105.97(14)
O1 C5 C6 107.23(16)
O1 C5 H5A 110.3
C6 C5 H5A 110.3
O1 C5 H5B 110.3
C6 C5 H5B 110.3
H5A C5 H5B 108.5
C5 C6 C7 103.95(15)
C5 C6 H6A 111.0
C7 C6 H6A 111.0
C5 C6 H6B 111.0
C7 C6 H6B 111.0
H6A C6 H6B 109.0
C8 C7 C4 111.58(14)
C8 C7 C6 114.61(14)
C4 C7 C6 104.01(14)
C8 C7 H7A 108.8
C4 C7 H7A 108.8
C6 C7 H7A 108.8
N1 C8 C12 108.73(14)
N1 C8 C7 109.81(14)
C12 C8 C7 113.42(14)
N1 C8 H8A 108.3
C12 C8 H8A 108.3
C7 C8 H8A 108.3
C9 N1 C8 116.53(14)
C9 N1 H1N 111.2(14)
C8 N1 H1N 115.2(15)
N1 C9 C10 120.41(15)
N1 C9 C3 119.70(15)
C10 C9 C3 119.88(15)
C11 C10 C9 120.62(16)
C11 C10 H10A 119.7
C9 C10 H10A 119.7
C10 C11 C1 118.99(16)
C10 C11 H11A 120.5
C1 C11 H11A 120.5
O2 C12 O3 124.95(17)
O2 C12 C8 125.09(16)
O3 C12 C8 109.93(15)
C12 O3 C13 116.68(15)
O3 C13 C14 106.01(16)
O3 C13 H13A 110.5
C14 C13 H13A 110.5
O3 C13 H13B 110.5
C14 C13 H13B 110.5
H13A C13 H13B 108.7
C13 C14 H14A 109.5
C13 C14 H14B 109.5
H14A C14 H14B 109.5
C13 C14 H14C 109.5
H14A C14 H14C 109.5
H14B C14 H14C 109.5

loop_
_geom_bond_atom_site_label_1
_geom_bond_atom_site_label_2
_geom_bond_distance
Br1 C1 1.9012(16)
C1 C2 1.382(2)
C1 C11 1.399(2)
C2 C3 1.396(2)
C2 H2A 0.9500
C3 C9 1.408(2)
C3 C4 1.522(2)
C4 O1 1.435(2)
C4 C7 1.540(2)
C4 H4A 1.0000
O1 C5 1.426(3)
C5 C6 1.513(3)
C5 H5A 0.9900
C5 H5B 0.9900
C6 C7 1.543(2)
C6 H6A 0.9900
C6 H6B 0.9900
C7 C8 1.529(2)
C7 H7A 1.0000
C8 N1 1.455(2)
C8 C12 1.514(2)
C8 H8A 1.0000
N1 C9 1.392(2)
N1 H1N 0.851(15)
C9 C10 1.400(2)
C10 C11 1.386(2)
C10 H10A 0.9500
C11 H11A 0.9500
C12 O2 1.206(2)
C12 O3 1.341(2)
O3 C13 1.454(2)
C13 C14 1.517(3)
C13 H13A 0.9900
C13 H13B 0.9900
C14 H14A 0.9800
C14 H14B 0.9800
C14 H14C 0.9800
